data_7057491
loop_
_publ_author_name
'Yan, Fei-Fei'
'Ma, Chun-Lin'
'Li, Qian-Li'
'Zhang, Shao-Liang'
'Ru, Jing'
'Cheng, Shuang'
'Zhang, Ru-Fen'

_publ_section_title
;
 Syntheses, structures and anti-tumor activity of four organotin(iv)
 dicarboxylates based on (1,3,4-thiadiazole-2,5-diyldithio)diacetic acid
;
_journal_issue 14
_journal_name_full 'New Journal of Chemistry'
_journal_page_first 11601
_journal_paper_doi 10.1039/C8NJ00431E
_journal_volume 42
_journal_year 2018
_chemical_formula_sum 'C60 H116 N4 O8 S6 Sn4'
_chemical_formula_weight 1688.68
_space_group_crystal_system triclinic
_space_group_IT_number 2
_space_group_name_Hall '-P 1'
_space_group_name_H-M_alt 'P -1'
_symmetry_space_group_name_Hall '-P 1'
_symmetry_space_group_name_H-M 'P -1'
_atom_sites_solution_hydrogens geom
_audit_creation_method SHELXL-2017/1
_audit_update_record
;
2017-10-24 deposited with the CCDC.
2018-06-04 downloaded from the CCDC.
;
_cell_angle_alpha 64.8960(10)
_cell_angle_beta 78.7560(10)
_cell_angle_gamma 89.760(2)
_cell_formula_units_Z 2
_cell_length_a 10.5168(9)
_cell_length_b 20.5001(18)
_cell_length_c 21.9159(19)
_cell_measurement_reflns_used 3202
_cell_measurement_temperature 298(2)
_cell_measurement_theta_max 18.6125
_cell_measurement_theta_min 2.3515
_cell_volume 4180.1(6)
_computing_cell_refinement 'Bruker SMART'
_computing_data_collection 'Bruker SMART'
_computing_data_reduction 'Bruker SHELXTL'
_computing_molecular_graphics 'Bruker SHELXTL'
_computing_publication_material 'Bruker SHELXTL'
_computing_structure_refinement 'SHELXL-2017/1 (Sheldrick, 2017)'
_computing_structure_solution 'SHELXS-97 (Sheldrick, 1990)'
_diffrn_ambient_temperature 298(2)
_diffrn_measured_fraction_theta_full 0.983
_diffrn_measured_fraction_theta_max 0.983
_diffrn_measurement_device_type 'CCD area detector'
_diffrn_measurement_method 'phi and omega scans'
_diffrn_radiation_type MoK\a
_diffrn_radiation_wavelength 0.71073
_diffrn_reflns_av_R_equivalents 0.0550
_diffrn_reflns_av_unetI/netI 0.1278
_diffrn_reflns_Laue_measured_fraction_full 0.983
_diffrn_reflns_Laue_measured_fraction_max 0.983
_diffrn_reflns_limit_h_max 12
_diffrn_reflns_limit_h_min -12
_diffrn_reflns_limit_k_max 16
_diffrn_reflns_limit_k_min -24
_diffrn_reflns_limit_l_max 20
_diffrn_reflns_limit_l_min -26
_diffrn_reflns_number 21304
_diffrn_reflns_point_group_measured_fraction_full 0.983
_diffrn_reflns_point_group_measured_fraction_max 0.983
_diffrn_reflns_theta_full 25.019
_diffrn_reflns_theta_max 25.019
_diffrn_reflns_theta_min 2.181
_exptl_absorpt_coefficient_mu 1.375
_exptl_absorpt_correction_T_max 0.7900
_exptl_absorpt_correction_T_min 0.5766
_exptl_absorpt_correction_type multi-scan
_exptl_absorpt_process_details sadabs
_exptl_crystal_colour colourless
_exptl_crystal_density_diffrn 1.342
_exptl_crystal_description block
_exptl_crystal_F_000 1728
_exptl_crystal_size_max 0.450
_exptl_crystal_size_mid 0.210
_exptl_crystal_size_min 0.180
_refine_diff_density_max 0.864
_refine_diff_density_min -0.748
_refine_diff_density_rms 0.113
_refine_ls_extinction_method none
_refine_ls_goodness_of_fit_ref 1.136
_refine_ls_hydrogen_treatment constr
_refine_ls_matrix_type full
_refine_ls_number_parameters 739
_refine_ls_number_reflns 14522
_refine_ls_number_restraints 1500
_refine_ls_restrained_S_all 1.228
_refine_ls_R_factor_all 0.1842
_refine_ls_R_factor_gt 0.0868
_refine_ls_shift/su_max 0.000
_refine_ls_shift/su_mean 0.000
_refine_ls_structure_factor_coef Fsqd
_refine_ls_weighting_details 'w=1/[\s^2^(Fo^2^)+(0.0654P)^2^] where P=(Fo^2^+2Fc^2^)/3'
_refine_ls_weighting_scheme calc
_refine_ls_wR_factor_gt 0.2004
_refine_ls_wR_factor_ref 0.2205
_reflns_Friedel_coverage 0.000
_reflns_number_gt 5349
_reflns_number_total 14522
_reflns_threshold_expression 'I > 2\s(I)'
_cod_data_source_file c8nj00431e2.cif
_cod_data_source_block 161114e
_cod_depositor_comments 'Adding full bibliography for 7057489--7057492.cif.'
_cod_database_code 7057491
_shelx_shelxl_version_number 2017/1
_shelx_space_group_comment
;
The symmetry employed for this shelxl refinement is uniquely defined
by the following loop, which should always be used as a source of
symmetry information in preference to the above space-group names.
They are only intended as comments.
;
_shelx_estimated_absorpt_t_min 0.577
_shelx_estimated_absorpt_t_max 0.790

loop_
_space_group_symop_operation_xyz
'x, y, z'
'-x, -y, -z'

loop_
_atom_site_label
_atom_site_type_symbol
_atom_site_fract_x
_atom_site_fract_y
_atom_site_fract_z
_atom_site_U_iso_or_equiv
_atom_site_adp_type
_atom_site_occupancy
_atom_site_site_symmetry_order
_atom_site_calc_flag
_atom_site_refinement_flags_posn
_atom_site_refinement_flags_adp
Sn1 Sn 0.67011(8) 0.42638(4) 0.67407(4) 0.0811(3) Uani 1 1 d . U
Sn2 Sn 0.13849(8) 0.37581(5) 0.74519(5) 0.0889(3) Uani 1 1 d . U
Sn3 Sn -0.13863(10) -0.12962(6) 0.80554(5) 0.1083(4) Uani 1 1 d . U
Sn4 Sn 0.38172(10) -0.16014(6) 0.75955(6) 0.1135(4) Uani 1 1 d . U
S1 S 0.1917(4) 0.0995(2) 0.95570(19) 0.1186(12) Uani 1 1 d . U
S2 S 0.3837(4) 0.2208(2) 0.93486(18) 0.1189(12) Uani 1 1 d . U
S3 S 0.1005(4) 0.0046(2) 0.8963(2) 0.1406(14) Uani 1 1 d . U
S4 S -0.1035(5) 0.7224(2) 0.52010(18) 0.1322(14) Uani 1 1 d . U
S5 S 0.0529(4) 0.60582(19) 0.50045(17) 0.1031(11) Uani 1 1 d . U
S6 S -0.2479(5) 0.7770(3) 0.6190(2) 0.1601(17) Uani 1 1 d . U
N1 N 0.3086(12) 0.1056(7) 0.8390(6) 0.123(3) Uani 1 1 d . U
N2 N 0.3712(11) 0.1570(6) 0.8490(6) 0.118(3) Uani 1 1 d . U
N3 N -0.0350(11) 0.6209(6) 0.6182(5) 0.106(2) Uani 1 1 d . U
N4 N -0.1059(12) 0.6613(7) 0.6476(5) 0.117(3) Uani 1 1 d . U
O1 O -0.0018(10) -0.0795(5) 0.8405(5) 0.136(2) Uani 1 1 d . U
O2 O 0.1788(10) -0.1159(6) 0.7970(5) 0.143(2) Uani 1 1 d . U
O3 O 0.2674(9) 0.3220(5) 0.8163(4) 0.118(2) Uani 1 1 d . U
O4 O 0.4551(8) 0.3775(4) 0.7427(4) 0.099(2) Uani 1 1 d . U
O5 O -0.0237(8) 0.4266(5) 0.6752(4) 0.103(2) Uani 1 1 d . U
O6 O -0.1446(8) 0.4798(4) 0.5995(4) 0.092(2) Uani 1 1 d . U
O7 O -0.4496(11) 0.7936(5) 0.7212(5) 0.135(3) Uani 1 1 d . U
O8 O -0.3101(10) 0.8223(5) 0.7727(5) 0.122(3) Uani 1 1 d . U
C1 C 0.2125(14) 0.0728(8) 0.8918(8) 0.115(3) Uani 1 1 d . U
C2 C 0.3273(14) 0.1615(7) 0.9066(7) 0.111(3) Uani 1 1 d . U
C3 C 0.1970(14) -0.0279(8) 0.8411(8) 0.132(3) Uani 1 1 d . U
H3A H 0.238817 0.013072 0.798874 0.158 Uiso 1 1 calc R U
H3B H 0.264953 -0.053821 0.863206 0.158 Uiso 1 1 calc R U
C4 C 0.1208(17) -0.0782(9) 0.8225(9) 0.133(3) Uani 1 1 d . U
C5 C -0.3032(15) -0.0888(8) 0.8550(9) 0.157(4) Uani 1 1 d D U
H5A H -0.376227 -0.086888 0.833454 0.188 Uiso 1 1 calc R U
H5B H -0.329733 -0.122639 0.903261 0.188 Uiso 1 1 calc R U
C6 C -0.2716(14) -0.0151(8) 0.8503(9) 0.180(5) Uani 1 1 d D U
H6A H -0.238168 0.016719 0.801936 0.216 Uiso 1 1 calc R U
H6B H -0.200598 -0.018885 0.873674 0.216 Uiso 1 1 calc R U
C7 C -0.3765(18) 0.0233(8) 0.8782(10) 0.223(7) Uani 1 1 d D U
H7A H -0.337788 0.050020 0.898420 0.267 Uiso 1 1 calc R U
H7B H -0.412045 0.057552 0.840488 0.267 Uiso 1 1 calc R U
C8 C -0.4838(18) -0.0302(11) 0.9315(10) 0.264(9) Uani 1 1 d D U
H8A H -0.548372 -0.005037 0.948249 0.396 Uiso 1 1 calc R U
H8B H -0.522983 -0.056106 0.911266 0.396 Uiso 1 1 calc R U
H8C H -0.448837 -0.063627 0.969111 0.396 Uiso 1 1 calc R U
C9 C -0.1033(17) -0.2388(8) 0.8628(9) 0.158(4) Uani 1 1 d . U
H9A H -0.088672 -0.261201 0.831157 0.190 Uiso 1 1 calc R U
H9B H -0.022447 -0.238166 0.877574 0.190 Uiso 1 1 calc R U
C10 C -0.199(2) -0.2858(11) 0.9227(10) 0.191(5) Uani 1 1 d . U
H10A H -0.229433 -0.258122 0.948331 0.229 Uiso 1 1 calc R U
H10B H -0.272505 -0.295464 0.905996 0.229 Uiso 1 1 calc R U
C11 C -0.170(2) -0.3532(11) 0.9706(11) 0.217(6) Uani 1 1 d . U
H11A H -0.105619 -0.345427 0.993598 0.260 Uiso 1 1 calc R U
H11B H -0.133590 -0.381455 0.946479 0.260 Uiso 1 1 calc R U
C12 C -0.289(2) -0.3937(12) 1.0227(12) 0.260(9) Uani 1 1 d . U
H12A H -0.267682 -0.439220 1.054782 0.391 Uiso 1 1 calc R U
H12B H -0.324605 -0.365963 1.046991 0.391 Uiso 1 1 calc R U
H12C H -0.352529 -0.401931 0.999951 0.391 Uiso 1 1 calc R U
C13 C -0.0548(17) -0.0740(9) 0.6971(7) 0.174(4) Uani 1 1 d D U
H13A H 0.038023 -0.063631 0.690661 0.208 Uiso 1 1 calc R U
H13B H -0.067103 -0.105157 0.675196 0.208 Uiso 1 1 calc R U
C14 C -0.1148(18) -0.0047(9) 0.6633(8) 0.219(6) Uani 1 1 d D U
H14A H -0.086757 0.029447 0.678968 0.263 Uiso 1 1 calc R U
H14B H -0.208533 -0.014096 0.679027 0.263 Uiso 1 1 calc R U
C15 C -0.0824(19) 0.0314(11) 0.5831(8) 0.252(7) Uani 1 1 d D U
H15A H -0.108078 -0.001427 0.565420 0.302 Uiso 1 1 calc R U
H15B H -0.126600 0.075081 0.565264 0.302 Uiso 1 1 calc R U
C16 C 0.0642(19) 0.0489(13) 0.5635(10) 0.301(9) Uani 1 1 d D U
H16A H 0.091858 0.071587 0.514126 0.452 Uiso 1 1 calc R U
H16B H 0.087534 0.081016 0.581823 0.452 Uiso 1 1 calc R U
H16C H 0.105932 0.005023 0.581979 0.452 Uiso 1 1 calc R U
C17 C 0.2566(18) -0.2069(10) 0.7208(9) 0.181(4) Uani 1 1 d . U
H17A H 0.238114 -0.257880 0.752081 0.217 Uiso 1 1 calc R U
H17B H 0.174849 -0.184931 0.722137 0.217 Uiso 1 1 calc R U
C18 C 0.302(2) -0.2010(11) 0.6522(10) 0.199(5) Uani 1 1 d . U
H18A H 0.387182 -0.218901 0.648157 0.239 Uiso 1 1 calc R U
H18B H 0.309160 -0.150729 0.618946 0.239 Uiso 1 1 calc R U
C19 C 0.200(2) -0.2478(12) 0.6367(10) 0.223(6) Uani 1 1 d D U
H19A H 0.222913 -0.296827 0.647880 0.267 Uiso 1 1 calc R U
H19B H 0.110917 -0.248134 0.659251 0.267 Uiso 1 1 calc R U
C20 C 0.227(2) -0.2009(12) 0.5608(10) 0.277(9) Uani 1 1 d D U
H20A H 0.174232 -0.219576 0.539724 0.415 Uiso 1 1 calc R U
H20B H 0.206998 -0.152561 0.552625 0.415 Uiso 1 1 calc R U
H20C H 0.317323 -0.200528 0.541424 0.415 Uiso 1 1 calc R U
C21 C 0.4701(17) -0.0532(8) 0.7039(8) 0.173(4) Uani 1 1 d D U
H21A H 0.464145 -0.028690 0.733633 0.208 Uiso 1 1 calc R U
H21B H 0.561056 -0.052841 0.683936 0.208 Uiso 1 1 calc R U
C22 C 0.3928(16) -0.0166(9) 0.6471(8) 0.200(5) Uani 1 1 d D U
H22A H 0.380466 -0.048113 0.625637 0.240 Uiso 1 1 calc R U
H22B H 0.307815 -0.007493 0.667149 0.240 Uiso 1 1 calc R U
C23 C 0.4673(19) 0.0545(10) 0.5933(9) 0.248(6) Uani 1 1 d D U
H23A H 0.549029 0.045316 0.570225 0.297 Uiso 1 1 calc R U
H23B H 0.486108 0.084624 0.615233 0.297 Uiso 1 1 calc R U
C24 C 0.382(2) 0.0933(11) 0.5406(10) 0.281(8) Uani 1 1 d D U
H24A H 0.427825 0.138298 0.506128 0.422 Uiso 1 1 calc R U
H24B H 0.364634 0.063235 0.518938 0.422 Uiso 1 1 calc R U
H24C H 0.301942 0.102399 0.563782 0.422 Uiso 1 1 calc R U
C25 C 0.3837(19) -0.2207(10) 0.8716(9) 0.183(4) Uani 1 1 d . U
H25A H 0.472021 -0.221741 0.878624 0.220 Uiso 1 1 calc R U
H25B H 0.332767 -0.198111 0.897992 0.220 Uiso 1 1 calc R U
C26 C 0.328(2) -0.2921(10) 0.8920(8) 0.202(5) Uani 1 1 d D U
H26A H 0.379813 -0.314112 0.865393 0.242 Uiso 1 1 calc R U
H26B H 0.240674 -0.290180 0.883405 0.242 Uiso 1 1 calc R U
C27 C 0.323(2) -0.3367(12) 0.9680(9) 0.238(6) Uani 1 1 d D U
H27A H 0.407584 -0.354518 0.974188 0.286 Uiso 1 1 calc R U
H27B H 0.303656 -0.306689 0.992296 0.286 Uiso 1 1 calc R U
C28 C 0.224(2) -0.3977(11) 0.9968(10) 0.268(8) Uani 1 1 d D U
H28A H 0.222939 -0.425336 1.044931 0.402 Uiso 1 1 calc R U
H28B H 0.140764 -0.380036 0.991213 0.402 Uiso 1 1 calc R U
H28C H 0.244525 -0.427788 0.973135 0.402 Uiso 1 1 calc R U
C29 C 0.4712(13) 0.2888(7) 0.8530(6) 0.112(3) Uani 1 1 d . U
H29A H 0.520231 0.322698 0.861845 0.134 Uiso 1 1 calc R U
H29B H 0.533626 0.265388 0.832040 0.134 Uiso 1 1 calc R U
C30 C 0.3912(15) 0.3316(8) 0.8011(7) 0.103(3) Uani 1 1 d . U
C31 C 0.7188(14) 0.3186(7) 0.6885(7) 0.121(3) Uani 1 1 d . U
H31A H 0.807121 0.321878 0.663270 0.146 Uiso 1 1 calc R U
H31B H 0.716872 0.289437 0.737004 0.146 Uiso 1 1 calc R U
C32 C 0.6317(15) 0.2810(8) 0.6658(8) 0.145(4) Uani 1 1 d . U
H32A H 0.618748 0.312856 0.620235 0.173 Uiso 1 1 calc R U
H32B H 0.547592 0.266424 0.697531 0.173 Uiso 1 1 calc R U
C33 C 0.7028(18) 0.2081(9) 0.6643(10) 0.176(5) Uani 1 1 d D U
H33A H 0.765360 0.220930 0.621263 0.211 Uiso 1 1 calc R U
H33B H 0.746963 0.186353 0.702277 0.211 Uiso 1 1 calc R U
C34 C 0.5924(19) 0.1575(11) 0.6713(12) 0.259(9) Uani 1 1 d D U
H34A H 0.625634 0.113955 0.670845 0.389 Uiso 1 1 calc R U
H34B H 0.531361 0.145891 0.713938 0.389 Uiso 1 1 calc R U
H34C H 0.549632 0.180232 0.633478 0.389 Uiso 1 1 calc R U
C35 C 0.6970(14) 0.4663(7) 0.7443(7) 0.119(3) Uani 1 1 d . U
H35A H 0.710197 0.425278 0.785333 0.142 Uiso 1 1 calc R U
H35B H 0.778022 0.497065 0.724587 0.142 Uiso 1 1 calc R U
C36 C 0.5974(15) 0.5077(8) 0.7677(8) 0.131(4) Uani 1 1 d . U
H36A H 0.515648 0.477618 0.787724 0.157 Uiso 1 1 calc R U
H36B H 0.584792 0.549749 0.727358 0.157 Uiso 1 1 calc R U
C37 C 0.6270(17) 0.5344(9) 0.8213(8) 0.156(5) Uani 1 1 d . U
H37A H 0.637219 0.492244 0.862235 0.187 Uiso 1 1 calc R U
H37B H 0.709970 0.563385 0.801888 0.187 Uiso 1 1 calc R U
C38 C 0.533(2) 0.5757(11) 0.8424(11) 0.227(8) Uani 1 1 d . U
H38A H 0.561837 0.588813 0.875064 0.340 Uiso 1 1 calc R U
H38B H 0.523800 0.618755 0.802923 0.340 Uiso 1 1 calc R U
H38C H 0.450780 0.547351 0.863492 0.340 Uiso 1 1 calc R U
C39 C 0.5630(14) 0.4885(7) 0.5951(7) 0.130(4) Uani 1 1 d . U
H39A H 0.594054 0.479374 0.554978 0.156 Uiso 1 1 calc R U
H39B H 0.471902 0.470413 0.612427 0.156 Uiso 1 1 calc R U
C40 C 0.5727(18) 0.5712(9) 0.5716(9) 0.175(5) Uani 1 1 d . U
H40A H 0.557369 0.579786 0.612583 0.211 Uiso 1 1 calc R U
H40B H 0.661430 0.590121 0.547019 0.211 Uiso 1 1 calc R U
C41 C 0.487(2) 0.6126(10) 0.5286(10) 0.200(6) Uani 1 1 d D U
H41A H 0.396170 0.595303 0.548867 0.239 Uiso 1 1 calc R U
H41B H 0.509679 0.615681 0.482356 0.239 Uiso 1 1 calc R U
C42 C 0.523(2) 0.6824(11) 0.5316(12) 0.273(9) Uani 1 1 d D U
H42A H 0.475149 0.719968 0.504888 0.410 Uiso 1 1 calc R U
H42B H 0.503082 0.675796 0.578601 0.410 Uiso 1 1 calc R U
H42C H 0.614884 0.695868 0.513089 0.410 Uiso 1 1 calc R U
C43 C 0.2345(13) 0.3447(7) 0.6679(7) 0.129(3) Uani 1 1 d D U
H43A H 0.256598 0.386879 0.623759 0.155 Uiso 1 1 calc R U
H43B H 0.314461 0.323950 0.679403 0.155 Uiso 1 1 calc R U
C44 C 0.1461(15) 0.2896(7) 0.6628(9) 0.174(4) Uani 1 1 d D U
H44A H 0.057034 0.293025 0.682998 0.208 Uiso 1 1 calc R U
H44B H 0.150821 0.301854 0.614516 0.208 Uiso 1 1 calc R U
C45 C 0.1781(19) 0.2144(7) 0.6973(10) 0.203(5) Uani 1 1 d D U
H45A H 0.178424 0.202710 0.745064 0.243 Uiso 1 1 calc R U
H45B H 0.264889 0.209865 0.675208 0.243 Uiso 1 1 calc R U
C46 C 0.081(2) 0.1604(9) 0.6947(11) 0.245(9) Uani 1 1 d D U
H46A H 0.105152 0.112165 0.717688 0.368 Uiso 1 1 calc R U
H46B H -0.004931 0.164036 0.717364 0.368 Uiso 1 1 calc R U
H46C H 0.081494 0.171188 0.647541 0.368 Uiso 1 1 calc R U
C47 C 0.1855(14) 0.4816(7) 0.7375(7) 0.132(3) Uani 1 1 d D U
H47A H 0.275672 0.486206 0.740348 0.158 Uiso 1 1 calc R U
H47B H 0.175081 0.518156 0.693130 0.158 Uiso 1 1 calc R U
C48 C 0.0978(17) 0.4941(8) 0.7950(8) 0.162(4) Uani 1 1 d D U
H48A H 0.008384 0.493199 0.789751 0.195 Uiso 1 1 calc R U
H48B H 0.102675 0.455014 0.839106 0.195 Uiso 1 1 calc R U
C49 C 0.136(2) 0.5656(10) 0.7946(9) 0.193(6) Uani 1 1 d D U
H49A H 0.209541 0.560974 0.816085 0.231 Uiso 1 1 calc R U
H49B H 0.159920 0.602572 0.747520 0.231 Uiso 1 1 calc R U
C50 C 0.022(2) 0.5866(11) 0.8334(11) 0.254(9) Uani 1 1 d D U
H50A H 0.045662 0.631825 0.833398 0.381 Uiso 1 1 calc R U
H50B H -0.050322 0.591430 0.811735 0.381 Uiso 1 1 calc R U
H50C H -0.000849 0.549956 0.880097 0.381 Uiso 1 1 calc R U
C51 C -0.0315(14) 0.3146(8) 0.8187(7) 0.153(3) Uani 1 1 d D U
H51A H -0.080866 0.347864 0.832690 0.184 Uiso 1 1 calc R U
H51B H -0.083449 0.299399 0.794187 0.184 Uiso 1 1 calc R U
C52 C -0.0246(14) 0.2492(8) 0.8833(8) 0.186(5) Uani 1 1 d D U
H52A H 0.038559 0.261437 0.904456 0.223 Uiso 1 1 calc R U
H52B H 0.009368 0.211841 0.870135 0.223 Uiso 1 1 calc R U
C53 C -0.1511(17) 0.2160(10) 0.9390(8) 0.213(6) Uani 1 1 d D U
H53A H -0.129193 0.182875 0.981929 0.255 Uiso 1 1 calc R U
H53B H -0.195421 0.254220 0.946848 0.255 Uiso 1 1 calc R U
C54 C -0.242(2) 0.1757(13) 0.9177(11) 0.327(11) Uani 1 1 d D U
H54A H -0.319415 0.155841 0.953354 0.490 Uiso 1 1 calc R U
H54B H -0.265285 0.208527 0.875639 0.490 Uiso 1 1 calc R U
H54C H -0.199110 0.137239 0.910692 0.490 Uiso 1 1 calc R U
C55 C -0.0363(14) 0.4722(8) 0.6166(7) 0.094(3) Uani 1 1 d . U
C56 C 0.0841(12) 0.5195(6) 0.5651(6) 0.096(3) Uani 1 1 d . U
H56A H 0.129317 0.492485 0.541597 0.116 Uiso 1 1 calc R U
H56B H 0.142107 0.528530 0.590569 0.116 Uiso 1 1 calc R U
C57 C -0.0280(13) 0.6433(7) 0.5551(7) 0.098(3) Uani 1 1 d . U
C58 C -0.1471(15) 0.7168(8) 0.6018(7) 0.120(3) Uani 1 1 d . U
C59 C -0.2375(15) 0.7567(8) 0.7044(6) 0.124(3) Uani 1 1 d . U
H59A H -0.253242 0.704781 0.731923 0.149 Uiso 1 1 calc R U
H59B H -0.149927 0.771084 0.704610 0.149 Uiso 1 1 calc R U
C60 C -0.3355(18) 0.7946(9) 0.7384(8) 0.128(4) Uani 1 1 d . U

loop_
_atom_site_aniso_label
_atom_site_aniso_U_11
_atom_site_aniso_U_22
_atom_site_aniso_U_33
_atom_site_aniso_U_23
_atom_site_aniso_U_13
_atom_site_aniso_U_12
Sn1 0.0676(6) 0.0791(6) 0.0967(6) -0.0370(5) -0.0197(5) 0.0043(4)
Sn2 0.0677(6) 0.0895(6) 0.1035(6) -0.0382(5) -0.0126(5) 0.0010(5)
Sn3 0.0822(7) 0.1209(8) 0.1417(8) -0.0750(7) -0.0249(6) 0.0170(6)
Sn4 0.0874(8) 0.1322(9) 0.1458(9) -0.0812(8) -0.0303(6) 0.0104(6)
S1 0.108(3) 0.127(3) 0.109(2) -0.046(2) -0.011(2) -0.016(2)
S2 0.128(3) 0.117(3) 0.106(2) -0.040(2) -0.033(2) -0.007(2)
S3 0.110(3) 0.149(3) 0.170(3) -0.090(3) 0.003(3) -0.022(3)
S4 0.168(4) 0.136(3) 0.101(2) -0.055(2) -0.038(2) 0.049(3)
S5 0.112(3) 0.102(2) 0.090(2) -0.047(2) 0.004(2) -0.005(2)
S6 0.193(4) 0.172(4) 0.132(3) -0.077(3) -0.044(3) 0.085(3)
N1 0.107(5) 0.126(5) 0.141(5) -0.066(5) -0.017(5) -0.013(5)
N2 0.107(5) 0.119(5) 0.125(5) -0.053(4) -0.014(5) -0.008(4)
N3 0.117(5) 0.109(4) 0.102(4) -0.060(4) -0.014(4) 0.018(4)
N4 0.137(6) 0.131(5) 0.108(5) -0.073(5) -0.035(5) 0.038(5)
O1 0.104(5) 0.140(4) 0.187(5) -0.092(4) -0.032(4) -0.001(4)
O2 0.115(4) 0.152(4) 0.178(4) -0.089(4) -0.024(4) 0.004(4)
O3 0.090(4) 0.119(4) 0.124(4) -0.035(4) -0.021(4) -0.001(4)
O4 0.086(4) 0.099(4) 0.115(4) -0.049(3) -0.025(3) 0.004(3)
O5 0.084(4) 0.109(4) 0.112(4) -0.049(4) -0.012(4) 0.003(4)
O6 0.080(5) 0.109(4) 0.088(4) -0.045(4) -0.014(4) 0.000(4)
O7 0.146(7) 0.162(6) 0.139(5) -0.096(5) -0.048(5) 0.034(6)
O8 0.136(6) 0.150(6) 0.133(5) -0.102(5) -0.049(5) 0.041(5)
C1 0.089(6) 0.122(6) 0.139(6) -0.065(5) -0.013(5) -0.002(5)
C2 0.099(5) 0.114(5) 0.116(5) -0.046(5) -0.020(5) 0.000(5)
C3 0.096(6) 0.138(6) 0.177(6) -0.084(5) -0.024(5) -0.001(5)
C4 0.101(5) 0.139(5) 0.173(5) -0.085(5) -0.019(5) 0.006(5)
C5 0.113(7) 0.160(7) 0.197(7) -0.079(6) -0.026(6) 0.016(6)
C6 0.128(7) 0.168(8) 0.215(8) -0.062(7) -0.023(7) 0.033(7)
C7 0.139(10) 0.215(10) 0.237(10) -0.044(10) 0.003(9) 0.042(9)
C8 0.188(15) 0.243(15) 0.262(15) -0.028(14) -0.019(14) 0.039(13)
C9 0.128(6) 0.146(6) 0.196(6) -0.075(5) -0.021(5) 0.008(5)
C10 0.165(9) 0.167(9) 0.200(9) -0.052(8) -0.012(8) 0.032(8)
C11 0.191(11) 0.179(10) 0.218(11) -0.044(9) -0.003(10) 0.010(10)
C12 0.217(16) 0.226(15) 0.263(15) -0.050(14) -0.014(14) 0.007(14)
C13 0.135(6) 0.178(6) 0.187(6) -0.069(5) -0.014(6) 0.012(5)
C14 0.176(9) 0.204(8) 0.206(8) -0.037(8) -0.007(8) 0.027(7)
C15 0.195(10) 0.243(10) 0.209(8) -0.017(9) 0.008(10) 0.014(10)
C16 0.207(10) 0.293(14) 0.266(13) -0.023(13) 0.025(10) -0.011(14)
C17 0.146(6) 0.189(6) 0.194(6) -0.075(6) -0.027(6) -0.005(6)
C18 0.155(9) 0.205(9) 0.211(9) -0.066(8) -0.037(8) -0.024(8)
C19 0.179(10) 0.219(11) 0.227(10) -0.062(10) -0.031(10) -0.032(10)
C20 0.210(15) 0.268(15) 0.276(16) -0.049(14) -0.043(15) -0.065(14)
C21 0.138(7) 0.181(6) 0.191(6) -0.068(6) -0.042(6) 0.007(6)
C22 0.157(7) 0.198(7) 0.206(7) -0.052(6) -0.038(7) -0.005(6)
C23 0.187(10) 0.234(9) 0.236(10) -0.020(8) -0.043(8) -0.020(9)
C24 0.220(13) 0.265(12) 0.255(12) -0.011(8) -0.059(10) 0.013(12)
C25 0.153(7) 0.188(6) 0.192(6) -0.072(6) -0.024(6) -0.006(6)
C26 0.188(8) 0.189(7) 0.208(7) -0.073(7) -0.028(7) -0.001(7)
C27 0.215(11) 0.218(9) 0.216(8) -0.040(8) -0.026(10) -0.011(9)
C28 0.232(13) 0.251(12) 0.246(11) -0.037(9) -0.050(11) -0.035(10)
C29 0.091(6) 0.108(5) 0.125(5) -0.037(5) -0.031(5) -0.004(5)
C30 0.088(5) 0.106(4) 0.115(4) -0.049(4) -0.022(4) 0.001(4)
C31 0.111(6) 0.108(6) 0.147(6) -0.057(5) -0.026(5) 0.004(5)
C32 0.123(7) 0.118(7) 0.180(7) -0.054(6) -0.027(7) 0.000(6)
C33 0.154(10) 0.133(9) 0.223(9) -0.061(8) -0.037(9) -0.018(8)
C34 0.197(14) 0.207(13) 0.271(13) -0.021(12) -0.017(13) 0.013(12)
C35 0.105(6) 0.118(6) 0.133(6) -0.059(5) -0.014(5) 0.007(5)
C36 0.115(7) 0.124(7) 0.150(7) -0.062(6) -0.017(6) 0.010(6)
C37 0.145(9) 0.156(9) 0.172(9) -0.092(8) 0.002(8) 0.019(8)
C38 0.198(16) 0.200(15) 0.268(16) -0.125(13) 0.037(14) -0.003(13)
C39 0.117(6) 0.124(6) 0.137(6) -0.035(6) -0.051(5) 0.014(6)
C40 0.165(8) 0.159(8) 0.168(8) -0.033(8) -0.049(7) 0.032(8)
C41 0.190(10) 0.168(10) 0.196(10) -0.028(9) -0.061(8) 0.021(9)
C42 0.269(13) 0.231(13) 0.262(13) -0.057(11) -0.046(12) 0.024(12)
C43 0.098(5) 0.131(5) 0.142(5) -0.045(5) -0.024(5) -0.006(5)
C44 0.140(7) 0.160(7) 0.174(6) -0.038(6) -0.010(6) 0.002(6)
C45 0.164(8) 0.181(8) 0.195(8) -0.021(8) -0.029(8) -0.013(8)
C46 0.196(16) 0.224(16) 0.264(16) -0.041(14) -0.085(14) -0.032(13)
C47 0.101(5) 0.131(5) 0.143(5) -0.042(5) -0.022(5) 0.002(5)
C48 0.145(7) 0.147(7) 0.165(7) -0.052(6) -0.003(6) -0.011(7)
C49 0.181(10) 0.179(9) 0.195(9) -0.072(9) -0.009(9) -0.008(9)
C50 0.201(15) 0.245(15) 0.257(15) -0.085(13) 0.026(14) -0.019(14)
C51 0.109(5) 0.148(5) 0.157(5) -0.031(5) -0.011(5) -0.006(5)
C52 0.129(7) 0.169(7) 0.174(6) -0.008(6) 0.004(6) -0.011(6)
C53 0.140(10) 0.201(10) 0.208(10) -0.030(9) 0.023(9) -0.030(9)
C54 0.220(16) 0.293(16) 0.278(15) 0.022(15) 0.025(15) -0.038(15)
C55 0.088(5) 0.103(5) 0.096(5) -0.052(4) -0.015(5) 0.006(5)
C56 0.091(6) 0.108(5) 0.099(5) -0.055(5) -0.015(5) -0.002(5)
C57 0.111(5) 0.104(5) 0.097(5) -0.058(4) -0.027(5) 0.011(5)
C58 0.143(6) 0.128(6) 0.110(5) -0.068(5) -0.033(5) 0.039(5)
C59 0.143(6) 0.140(6) 0.126(6) -0.084(5) -0.048(5) 0.051(5)
C60 0.142(8) 0.156(7) 0.123(7) -0.084(6) -0.051(7) 0.062(7)

loop_
_atom_type_symbol
_atom_type_description
_atom_type_scat_dispersion_real
_atom_type_scat_dispersion_imag
_atom_type_scat_source
C C 0.0033 0.0016 'International Tables Vol C Tables 4.2.6.8 and 6.1.1.4'
H H 0.0000 0.0000 'International Tables Vol C Tables 4.2.6.8 and 6.1.1.4'
N N 0.0061 0.0033 'International Tables Vol C Tables 4.2.6.8 and 6.1.1.4'
O O 0.0106 0.0060 'International Tables Vol C Tables 4.2.6.8 and 6.1.1.4'
S S 0.1246 0.1234 'International Tables Vol C Tables 4.2.6.8 and 6.1.1.4'
Sn Sn -0.6537 1.4246 'International Tables Vol C Tables 4.2.6.8 and 6.1.1.4'

loop_
_geom_angle_atom_site_label_1
_geom_angle_atom_site_label_2
_geom_angle_atom_site_label_3
_geom_angle
_geom_angle_site_symmetry_1
_geom_angle_site_symmetry_3
C35 Sn1 C31 121.1(6) . .
C35 Sn1 C39 118.1(6) . .
C31 Sn1 C39 120.1(6) . .
C35 Sn1 O6 95.2(4) . 1_655
C31 Sn1 O6 93.8(4) . 1_655
C39 Sn1 O6 89.4(4) . 1_655
C35 Sn1 O4 88.7(4) . .
C31 Sn1 O4 89.8(4) . .
C39 Sn1 O4 83.0(4) . .
O6 Sn1 O4 172.4(3) 1_655 .
C43 Sn2 C51 121.3(6) . .
C43 Sn2 C47 120.1(5) . .
C51 Sn2 C47 117.3(6) . .
C43 Sn2 O3 94.2(5) . .
C51 Sn2 O3 92.8(5) . .
C47 Sn2 O3 94.3(5) . .
C43 Sn2 O5 88.3(4) . .
C51 Sn2 O5 81.2(4) . .
C47 Sn2 O5 89.1(5) . .
O3 Sn2 O5 173.9(3) . .
C9 Sn3 C13 120.3(6) . .
C9 Sn3 O1 97.3(5) . .
C13 Sn3 O1 97.0(6) . .
C9 Sn3 C5 116.1(6) . .
C13 Sn3 C5 121.5(6) . .
O1 Sn3 C5 90.1(5) . .
C9 Sn3 O8 86.5(5) . 1_545
C13 Sn3 O8 86.2(5) . 1_545
O1 Sn3 O8 172.9(3) . 1_545
C5 Sn3 O8 82.8(5) . 1_545
C21 Sn4 C17 123.0(7) . .
C21 Sn4 O7 93.2(6) . 1_645
C17 Sn4 O7 91.3(6) . 1_645
C21 Sn4 C25 119.6(6) . .
C17 Sn4 C25 116.2(7) . .
O7 Sn4 C25 96.5(6) 1_645 .
C21 Sn4 O2 90.7(5) . .
C17 Sn4 O2 82.0(6) . .
O7 Sn4 O2 173.3(4) 1_645 .
C25 Sn4 O2 86.3(6) . .
C1 S1 C2 86.5(7) . .
C2 S2 C29 98.9(6) . .
C3 S3 C1 100.9(7) . .
C58 S4 C57 87.3(7) . .
C57 S5 C56 99.5(6) . .
C58 S6 C59 101.6(7) . .
C1 N1 N2 108.6(12) . .
C2 N2 N1 116.3(13) . .
C57 N3 N4 114.6(12) . .
C58 N4 N3 111.6(11) . .
C4 O1 Sn3 122.6(11) . .
C4 O2 Sn4 150.1(12) . .
C30 O3 Sn2 125.3(9) . .
C30 O4 Sn1 144.4(9) . .
C55 O5 Sn2 142.7(9) . .
C55 O6 Sn1 122.6(9) . 1_455
C60 O7 Sn4 122.2(9) . 1_465
C60 O8 Sn3 146.1(12) . 1_565
N1 C1 S1 117.5(11) . .
N1 C1 S3 122.5(11) . .
S1 C1 S3 119.9(9) . .
N2 C2 S2 128.0(12) . .
N2 C2 S1 111.0(11) . .
S2 C2 S1 121.0(8) . .
C4 C3 S3 114.3(11) . .
O2 C4 O1 126.1(17) . .
O2 C4 C3 120.2(16) . .
O1 C4 C3 113.4(14) . .
C6 C5 Sn3 113.6(10) . .
C5 C6 C7 120.6(11) . .
C8 C7 C6 110.9(11) . .
C10 C9 Sn3 119.8(13) . .
C11 C10 C9 122.0(19) . .
C10 C11 C12 111(2) . .
C14 C13 Sn3 111.9(10) . .
C13 C14 C15 115.9(12) . .
C16 C15 C14 104.6(11) . .
C18 C17 Sn4 117.4(14) . .
C17 C18 C19 109.1(17) . .
C20 C19 C18 94.8(17) . .
C22 C21 Sn4 104.7(10) . .
C23 C22 C21 109.3(11) . .
C22 C23 C24 108.3(12) . .
C26 C25 Sn4 105.8(13) . .
C25 C26 C27 109.4(18) . .
C28 C27 C26 110.7(17) . .
C30 C29 S2 116.9(10) . .
O3 C30 O4 122.9(14) . .
O3 C30 C29 121.0(13) . .
O4 C30 C29 116.0(13) . .
C32 C31 Sn1 114.7(11) . .
C31 C32 C33 107.4(13) . .
C34 C33 C32 104.4(16) . .
C36 C35 Sn1 121.6(11) . .
C35 C36 C37 117.3(14) . .
C38 C37 C36 117.2(17) . .
C40 C39 Sn1 116.0(11) . .
C41 C40 C39 117.7(17) . .
C40 C41 C42 94.7(18) . .
C44 C43 Sn2 109.7(10) . .
C45 C44 C43 114.1(12) . .
C44 C45 C46 112.1(14) . .
C48 C47 Sn2 110.9(10) . .
C49 C48 C47 112.2(13) . .
C50 C49 C48 109.1(16) . .
C52 C51 Sn2 122.2(10) . .
C51 C52 C53 118.3(12) . .
C54 C53 C52 111.7(12) . .
O6 C55 O5 121.8(13) . .
O6 C55 C56 119.3(13) . .
O5 C55 C56 118.8(13) . .
C55 C56 S5 115.6(10) . .
N3 C57 S4 113.1(10) . .
N3 C57 S5 127.4(11) . .
S4 C57 S5 119.5(7) . .
N4 C58 S4 113.4(10) . .
N4 C58 S6 125.5(11) . .
S4 C58 S6 121.0(9) . .
C60 C59 S6 113.4(10) . .
O8 C60 O7 125.5(15) . .
O8 C60 C59 124.4(17) . .
O7 C60 C59 110.0(14) . .

loop_
_geom_bond_atom_site_label_1
_geom_bond_atom_site_label_2
_geom_bond_distance
_geom_bond_site_symmetry_2
Sn1 C35 2.088(13) .
Sn1 C31 2.170(13) .
Sn1 C39 2.183(13) .
Sn1 O6 2.219(8) 1_655
Sn1 O4 2.407(8) .
Sn2 C43 2.131(13) .
Sn2 C51 2.132(13) .
Sn2 C47 2.155(13) .
Sn2 O3 2.200(9) .
Sn2 O5 2.449(9) .
Sn3 C9 2.125(15) .
Sn3 C13 2.148(14) .
Sn3 O1 2.197(10) .
Sn3 C5 2.213(14) .
Sn3 O8 2.421(10) 1_545
Sn4 C21 2.114(16) .
Sn4 C17 2.124(18) .
Sn4 O7 2.199(10) 1_645
Sn4 C25 2.236(17) .
Sn4 O2 2.446(11) .
S1 C1 1.686(14) .
S1 C2 1.750(14) .
S2 C2 1.732(14) .
S2 C29 1.804(12) .
S3 C3 1.773(14) .
S3 C1 1.789(14) .
S4 C58 1.713(13) .
S4 C57 1.739(13) .
S5 C57 1.768(12) .
S5 C56 1.815(12) .
S6 C58 1.736(14) .
S6 C59 1.763(12) .
N1 C1 1.305(15) .
N1 N2 1.361(14) .
N2 C2 1.298(14) .
N3 C57 1.245(13) .
N3 N4 1.387(12) .
N4 C58 1.298(15) .
O1 C4 1.270(16) .
O2 C4 1.229(15) .
O3 C30 1.274(14) .
O4 C30 1.274(14) .
O5 C55 1.260(13) .
O6 C55 1.257(14) .
O7 C60 1.329(18) .
O8 C60 1.184(16) .
C3 C4 1.537(19) .
C5 C6 1.505(9) .
C6 C7 1.532(9) .
C7 C8 1.501(9) .
C9 C10 1.44(2) .
C10 C11 1.41(2) .
C11 C12 1.49(2) .
C13 C14 1.498(9) .
C14 C15 1.554(9) .
C15 C16 1.519(10) .
C17 C18 1.44(2) .
C18 C19 1.61(2) .
C19 C20 1.493(9) .
C21 C22 1.539(9) .
C22 C23 1.523(9) .
C23 C24 1.543(9) .
C25 C26 1.43(2) .
C26 C27 1.512(9) .
C27 C28 1.46(2) .
C29 C30 1.513(17) .
C31 C32 1.479(18) .
C32 C33 1.68(2) .
C33 C34 1.502(9) .
C35 C36 1.495(16) .
C36 C37 1.569(19) .
C37 C38 1.434(19) .
C39 C40 1.547(19) .
C40 C41 1.44(2) .
C41 C42 1.514(10) .
C43 C44 1.519(9) .
C44 C45 1.473(9) .
C45 C46 1.54(2) .
C47 C48 1.524(17) .
C48 C49 1.52(2) .
C49 C50 1.50(2) .
C51 C52 1.495(9) .
C52 C53 1.547(9) .
C53 C54 1.526(10) .
C55 C56 1.531(16) .
C59 C60 1.552(18) .
